data_4114818
loop_
_publ_author_name
'Andrew P. Monkman'
'Lars-Olof P\%alsson'
'Roger W. T. Higgins'
'Changsheng Wang'
'Martin R. Bryce'
'Andrei S. Batsanov'
'Judith A. K. Howard'

_publ_contact_author 'Andrei S.Batsanov'
_publ_contact_author_email a.s.batsanov@durham.ac.uk
_publ_section_title
;
 Protonation and Subsequent Intramolecular Hydrogen Bonding as a Method to
 Control Chain Structure and Tune Luminescence in Heteroatomic Conjugated
 Polymers
;
_journal_name_full 'Journal of the American Chemical Society'
_journal_page_first 6049
_journal_page_last 6055
_journal_paper_doi 10.1021/ja012409+
_journal_volume 124
_journal_year 2002
_chemical_formula_moiety 'C18 H16 N2 O2,(C H2 O2)2'
_chemical_formula_sum 'C20 H20 N2 O6'
_chemical_formula_weight 384.38
_chemical_name_systematic
; 1,4-dimethoxy-2,5-bis(2-pyridyl)benzene complex with 
 formic acid 
;
_space_group_IT_number 2
_symmetry_cell_setting triclinic
_symmetry_space_group_name_Hall '-P 1'
_symmetry_space_group_name_H-M 'P -1'
_atom_sites_solution_hydrogens difmap
_atom_sites_solution_primary direct
_atom_sites_solution_secondary difmap
_audit_creation_method SHELXL-97
_cell_angle_alpha 98.934(13)
_cell_angle_beta 94.267(13)
_cell_angle_gamma 93.942(13)
_cell_formula_units_Z 1
_cell_length_a 3.8209(5)
_cell_length_b 10.6755(18)
_cell_length_c 10.9854(17)
_cell_measurement_reflns_used 24
_cell_measurement_temperature 150(2)
_cell_measurement_theta_max 27.2
_cell_measurement_theta_min 20.7
_cell_volume 439.96(12)
_computing_cell_refinement AFC/MSC
_computing_data_collection AFC/MSC
_computing_data_reduction TEXSAN
_computing_molecular_graphics SHELXTL
_computing_publication_material SHELXTL
_computing_structure_refinement 'SHELXL-97 (Sheldrick, 1997)'
_computing_structure_solution 'SHELXS-97 (Sheldrick, 1990)'
_diffrn_ambient_temperature 150(2)
_diffrn_measured_fraction_theta_full 0.887
_diffrn_measured_fraction_theta_max 0.887
_diffrn_measurement_device_type 'Rigaku AFC6S 4-circle diffractometer'
_diffrn_measurement_method '2\q/\w scans'
_diffrn_radiation_monochromator graphite
_diffrn_radiation_source 'fine-focus sealed tube'
_diffrn_radiation_type CuK\a
_diffrn_radiation_wavelength 1.54184
_diffrn_reflns_av_R_equivalents 0.0089
_diffrn_reflns_av_sigmaI/netI 0.0270
_diffrn_reflns_limit_h_max 4
_diffrn_reflns_limit_h_min -4
_diffrn_reflns_limit_k_max 13
_diffrn_reflns_limit_k_min 0
_diffrn_reflns_limit_l_max 13
_diffrn_reflns_limit_l_min -13
_diffrn_reflns_number 1692
_diffrn_reflns_theta_full 74.99
_diffrn_reflns_theta_max 74.99
_diffrn_reflns_theta_min 4.09
_diffrn_standards_decay_% 1.8
_diffrn_standards_interval_count 150
_diffrn_standards_number 3
_exptl_absorpt_coefficient_mu 0.905
_exptl_absorpt_correction_T_max 1.0000
_exptl_absorpt_correction_T_min 0.9530
_exptl_absorpt_process_details 'T_max,min from psi-scans'
_exptl_crystal_colour 'pale yellow'
_exptl_crystal_density_diffrn 1.451
_exptl_crystal_description prism
_exptl_crystal_F_000 202
_exptl_crystal_size_max 0.35
_exptl_crystal_size_mid 0.10
_exptl_crystal_size_min 0.02
_refine_diff_density_max 0.251
_refine_diff_density_min -0.227
_refine_diff_density_rms 0.045
_refine_ls_extinction_method none
_refine_ls_goodness_of_fit_ref 1.027
_refine_ls_hydrogen_treatment refall
_refine_ls_matrix_type full
_refine_ls_number_parameters 167
_refine_ls_number_reflns 1605
_refine_ls_number_restraints 0
_refine_ls_restrained_S_all 1.027
_refine_ls_R_factor_all 0.0437
_refine_ls_R_factor_gt 0.0363
_refine_ls_shift/su_max 0.001
_refine_ls_shift/su_mean 0.000
_refine_ls_structure_factor_coef Fsqd
_refine_ls_weighting_details 'calc w=1/[\s^2^(Fo^2^)+(0.0445P)^2^+0.1904P] where P=(Fo^2^+2Fc^2^)/3'
_refine_ls_weighting_scheme calc
_refine_ls_wR_factor_gt 0.0909
_refine_ls_wR_factor_ref 0.0964
_reflns_number_gt 1382
_reflns_number_total 1605
_reflns_threshold_expression I>2\s(I)
_cod_data_source_file ja0124092B_2.cif
_cod_data_source_block 10
_cod_database_code 4114818

loop_
_symmetry_equiv_pos_as_xyz
'x, y, z'
'-x, -y, -z'

loop_
_atom_site_label
_atom_site_type_symbol
_atom_site_fract_x
_atom_site_fract_y
_atom_site_fract_z
_atom_site_U_iso_or_equiv
_atom_site_adp_type
_atom_site_occupancy
_atom_site_symmetry_multiplicity
_atom_site_calc_flag
O1 O 0.2913(3) 0.29378(10) 0.61051(9) 0.0225(3) Uani 1 1 d
O2 O 0.0737(3) 0.38946(11) 0.13017(10) 0.0309(3) Uani 1 1 d
H0 H 0.184(8) 0.318(3) 0.180(3) 0.094(10) Uiso 1 1 d
O3 O -0.1352(4) 0.22791(13) -0.01849(11) 0.0416(4) Uani 1 1 d
N N 0.3666(4) 0.22467(12) 0.24608(11) 0.0211(3) Uani 1 1 d
C1 C 0.3967(4) 0.39783(13) 0.55876(12) 0.0177(3) Uani 1 1 d
C2 C 0.4940(4) 0.37436(14) 0.43682(12) 0.0182(3) Uani 1 1 d
C3 C 0.5962(4) 0.47787(14) 0.38027(12) 0.0188(3) Uani 1 1 d
H3 H 0.674(5) 0.4606(16) 0.2976(16) 0.018(4) Uiso 1 1 d
C4 C 0.1710(5) 0.31765(15) 0.73171(14) 0.0230(3) Uani 1 1 d
H41 H 0.366(5) 0.3562(18) 0.7935(18) 0.031(5) Uiso 1 1 d
H42 H -0.023(5) 0.3738(17) 0.7336(17) 0.025(5) Uiso 1 1 d
H43 H 0.081(5) 0.2359(18) 0.7485(17) 0.024(4) Uiso 1 1 d
C5 C 0.4955(4) 0.24388(14) 0.36624(13) 0.0187(3) Uani 1 1 d
C6 C 0.6350(4) 0.14487(14) 0.41846(13) 0.0216(3) Uani 1 1 d
H6 H 0.742(5) 0.1627(18) 0.5051(18) 0.030(5) Uiso 1 1 d
C7 C 0.6416(4) 0.02673(15) 0.34639(15) 0.0250(4) Uani 1 1 d
H7 H 0.735(5) -0.0413(19) 0.3812(17) 0.031(5) Uiso 1 1 d
C8 C 0.5068(5) 0.00732(15) 0.22358(15) 0.0265(4) Uani 1 1 d
H8 H 0.498(5) -0.0732(18) 0.1711(17) 0.025(5) Uiso 1 1 d
C9 C 0.3716(5) 0.10938(15) 0.17759(14) 0.0251(4) Uani 1 1 d
H9 H 0.272(6) 0.1015(19) 0.0923(19) 0.035(5) Uiso 1 1 d
C10 C -0.1096(5) 0.33794(17) 0.02715(14) 0.0299(4) Uani 1 1 d
H10 H -0.224(6) 0.405(2) -0.0124(19) 0.039(6) Uiso 1 1 d

loop_
_atom_site_aniso_label
_atom_site_aniso_U_11
_atom_site_aniso_U_22
_atom_site_aniso_U_33
_atom_site_aniso_U_23
_atom_site_aniso_U_13
_atom_site_aniso_U_12
O1 0.0322(7) 0.0185(5) 0.0173(5) 0.0036(4) 0.0054(4) 0.0006(4)
O2 0.0410(8) 0.0265(6) 0.0233(6) 0.0020(4) -0.0060(5) 0.0043(5)
O3 0.0558(9) 0.0368(7) 0.0275(6) -0.0002(5) -0.0069(6) -0.0059(6)
N 0.0260(7) 0.0190(6) 0.0173(6) 0.0011(5) 0.0006(5) -0.0003(5)
C1 0.0171(8) 0.0188(7) 0.0172(6) 0.0049(5) -0.0009(5) -0.0003(6)
C2 0.0188(8) 0.0183(7) 0.0163(6) 0.0006(5) -0.0017(5) 0.0008(6)
C3 0.0193(8) 0.0219(7) 0.0144(6) 0.0014(5) 0.0000(5) 0.0014(6)
C4 0.0299(9) 0.0221(8) 0.0181(7) 0.0050(6) 0.0056(6) 0.0014(7)
C5 0.0192(8) 0.0188(7) 0.0175(6) 0.0014(5) 0.0026(5) -0.0013(6)
C6 0.0232(8) 0.0217(7) 0.0196(7) 0.0034(6) 0.0009(6) 0.0004(6)
C7 0.0276(9) 0.0205(7) 0.0274(7) 0.0048(6) 0.0041(6) 0.0028(7)
C8 0.0324(10) 0.0186(7) 0.0265(8) -0.0027(6) 0.0041(6) 0.0005(7)
C9 0.0301(9) 0.0240(8) 0.0188(7) -0.0010(6) 0.0009(6) -0.0018(7)
C10 0.0328(10) 0.0349(9) 0.0219(7) 0.0067(7) 0.0004(6) -0.0002(8)

loop_
_atom_type_symbol
_atom_type_description
_atom_type_scat_dispersion_real
_atom_type_scat_dispersion_imag
_atom_type_scat_source
C C 0.0181 0.0091 'International Tables Vol C Tables 4.2.6.8 and 6.1.1.4'
H H 0.0000 0.0000 'International Tables Vol C Tables 4.2.6.8 and 6.1.1.4'
N N 0.0311 0.0180 'International Tables Vol C Tables 4.2.6.8 and 6.1.1.4'
O O 0.0492 0.0322 'International Tables Vol C Tables 4.2.6.8 and 6.1.1.4'

loop_
_geom_angle_atom_site_label_1
_geom_angle_atom_site_label_2
_geom_angle_atom_site_label_3
_geom_angle
_geom_angle_site_symmetry_1
_geom_angle_site_symmetry_3
C1 O1 C4 117.13(11) . .
C10 O2 H0 112.0(16) . .
C9 N C5 119.46(13) . .
O1 C1 C3 123.34(12) . 2_666
O1 C1 C2 116.97(12) . .
C3 C1 C2 119.69(13) 2_666 .
C3 C2 C1 118.63(13) . .
C3 C2 C5 118.72(12) . .
C1 C2 C5 122.65(13) . .
C1 C3 C2 121.69(13) 2_666 .
C1 C3 H3 120.2(10) 2_666 .
C2 C3 H3 118.1(10) . .
O1 C4 H41 110.8(12) . .
O1 C4 H42 110.9(11) . .
H41 C4 H42 109.7(16) . .
O1 C4 H43 105.6(11) . .
H41 C4 H43 111.3(16) . .
H42 C4 H43 108.3(16) . .
N C5 C6 120.38(13) . .
N C5 C2 117.26(12) . .
C6 C5 C2 122.32(13) . .
C7 C6 C5 119.54(14) . .
C7 C6 H6 121.5(11) . .
C5 C6 H6 118.9(11) . .
C6 C7 C8 119.84(14) . .
C6 C7 H7 120.1(12) . .
C8 C7 H7 120.0(12) . .
C9 C8 C7 117.73(14) . .
C9 C8 H8 119.4(11) . .
C7 C8 H8 122.8(11) . .
N C9 C8 123.05(14) . .
N C9 H9 115.4(12) . .
C8 C9 H9 121.6(12) . .
O3 C10 O2 126.80(16) . .
O3 C10 H10 123.1(12) . .
O2 C10 H10 110.0(12) . .

loop_
_geom_bond_atom_site_label_1
_geom_bond_atom_site_label_2
_geom_bond_distance
_geom_bond_site_symmetry_2
O1 C1 1.3740(18) .
O1 C4 1.4320(17) .
O2 C10 1.3076(19) .
O2 H0 1.10(3) .
O3 C10 1.198(2) .
N C9 1.3413(19) .
N C5 1.3536(18) .
C1 C3 1.388(2) 2_666
C1 C2 1.4065(19) .
C2 C3 1.396(2) .
C2 C5 1.4858(19) .
C3 H3 0.971(17) .
C4 H41 0.99(2) .
C4 H42 0.985(19) .
C4 H43 0.965(19) .
C5 C6 1.397(2) .
C6 C7 1.384(2) .
C6 H6 0.992(19) .
C7 C8 1.387(2) .
C7 H7 0.95(2) .
C8 C9 1.385(2) .
C8 H8 0.955(19) .
C9 H9 0.97(2) .
C10 H10 1.00(2) .

loop_
_geom_hbond_atom_site_label_D
_geom_hbond_atom_site_label_H
_geom_hbond_atom_site_label_A
_geom_hbond_distance_DH
_geom_hbond_distance_HA
_geom_hbond_distance_DA
_geom_hbond_angle_DHA
O2 H0 N 1.10(3) 1.50(3) 2.5928(17) 175(3)
C9 H9 O3 0.97(2) 2.50(2) 3.249(2) 133.8(15)

loop_
_geom_torsion_atom_site_label_1
_geom_torsion_atom_site_label_2
_geom_torsion_atom_site_label_3
_geom_torsion_atom_site_label_4
_geom_torsion
C4 C1 C2 C5 -5.7(3)
C1 C2 C5 N 137.85(15)
